data_4066776
loop_
_publ_author_name
'Schaarschmidt, Dieter'
'Lang, Heinrich'

_publ_section_title
;
 Copper(I)-Mediated Synthesis of Ferrocenyl Alkyl Ethers&#x2020;
;
_journal_issue 18
_journal_name_full Organometallics
_journal_page_first 4196
_journal_paper_doi 10.1021/om1006209
_journal_volume 29
_journal_year 2010
_chemical_absolute_configuration rmad
_chemical_formula_moiety 'C20 H28 Fe O'
_chemical_formula_sum 'C20 H28 Fe O'
_chemical_formula_weight 340.27
_chemical_name_systematic
;
 ?
;
_space_group_IT_number 4
_symmetry_cell_setting monoclinic
_symmetry_space_group_name_Hall 'P 2yb'
_symmetry_space_group_name_H-M 'P 1 21 1'
_atom_sites_solution_hydrogens geom
_atom_sites_solution_primary direct
_atom_sites_solution_secondary difmap
_audit_creation_method SHELXL-97
_cell_angle_alpha 90.00
_cell_angle_beta 94.025(3)
_cell_angle_gamma 90.00
_cell_formula_units_Z 2
_cell_length_a 5.7938(2)
_cell_length_b 8.0913(3)
_cell_length_c 18.6108(6)
_cell_measurement_reflns_used 2850
_cell_measurement_temperature 110
_cell_measurement_theta_max 28.3587
_cell_measurement_theta_min 3.2838
_cell_volume 870.31(5)
_computing_cell_refinement
;
CrysAlisPro, Oxford Diffraction Ltd.,
Version 1.171.33.46 (release 27-08-2009 CrysAlis171 .NET)
(compiled Aug 27 2009,17:19:36)
;
_computing_data_collection
;
CrysAlisPro, Oxford Diffraction Ltd.,
Version 1.171.33.46 (release 27-08-2009 CrysAlis171 .NET)
(compiled Aug 27 2009,17:19:36)
;
_computing_data_reduction
;
CrysAlisPro, Oxford Diffraction Ltd.,
Version 1.171.33.46 (release 27-08-2009 CrysAlis171 .NET)
(compiled Aug 27 2009,17:19:36)
;
_computing_structure_refinement 'SHELXL-97 (Sheldrick, 1997)'
_computing_structure_solution 'SHELXS-97 (Sheldrick, 1990)'
_diffrn_ambient_temperature 110
_diffrn_measured_fraction_theta_full 0.993
_diffrn_measured_fraction_theta_max 0.993
_diffrn_measurement_device_type 'Oxford Gemini S'
_diffrn_measurement_method '\w scans'
_diffrn_radiation_monochromator graphite
_diffrn_radiation_source 'fine-focus sealed tube'
_diffrn_radiation_type MoK\a
_diffrn_radiation_wavelength 0.71073
_diffrn_reflns_av_R_equivalents 0.0242
_diffrn_reflns_av_sigmaI/netI 0.0585
_diffrn_reflns_limit_h_max 7
_diffrn_reflns_limit_h_min -6
_diffrn_reflns_limit_k_max 9
_diffrn_reflns_limit_k_min -9
_diffrn_reflns_limit_l_max 22
_diffrn_reflns_limit_l_min -22
_diffrn_reflns_number 4191
_diffrn_reflns_theta_full 26.00
_diffrn_reflns_theta_max 26.00
_diffrn_reflns_theta_min 3.29
_diffrn_standards_decay_% 0
_diffrn_standards_interval_count 50
_diffrn_standards_interval_time 10
_diffrn_standards_number 2
_exptl_absorpt_coefficient_mu 0.866
_exptl_absorpt_correction_T_max 1.00000
_exptl_absorpt_correction_T_min 0.82075
_exptl_absorpt_correction_type multi-scan
_exptl_absorpt_process_details
;
CrysAlisPro, Oxford Diffraction Ltd.,
Version 1.171.33.46 (release 27-08-2009 CrysAlis171 .NET)
(compiled Aug 27 2009,17:19:36)
Empirical absorption correction using spherical harmonics,
 implemented in SCALE3 ABSPACK scaling algorithm.
;
_exptl_crystal_colour orange
_exptl_crystal_density_diffrn 1.298
_exptl_crystal_density_method 'not measured'
_exptl_crystal_description block
_exptl_crystal_F_000 364
_exptl_crystal_size_max 0.20
_exptl_crystal_size_mid 0.15
_exptl_crystal_size_min 0.12
_refine_diff_density_max 0.390
_refine_diff_density_min -0.249
_refine_diff_density_rms 0.045
_refine_ls_abs_structure_details 'Flack H D (1983), Acta Cryst. A39, 876-881'
_refine_ls_abs_structure_Flack 0.030(15)
_refine_ls_extinction_method none
_refine_ls_goodness_of_fit_ref 0.915
_refine_ls_hydrogen_treatment constr
_refine_ls_matrix_type full
_refine_ls_number_parameters 199
_refine_ls_number_reflns 3066
_refine_ls_number_restraints 1
_refine_ls_restrained_S_all 0.915
_refine_ls_R_factor_all 0.0362
_refine_ls_R_factor_gt 0.0303
_refine_ls_shift/su_max 0.001
_refine_ls_shift/su_mean 0.000
_refine_ls_structure_factor_coef Fsqd
_refine_ls_weighting_details 'calc w=1/[\s^2^(Fo^2^)+(0.0221P)^2^+0.0000P] where P=(Fo^2^+2Fc^2^)/3'
_refine_ls_weighting_scheme calc
_refine_ls_wR_factor_gt 0.0538
_refine_ls_wR_factor_ref 0.0546
_reflns_number_gt 2689
_reflns_number_total 3066
_reflns_threshold_expression >2sigma(I)
_cod_data_source_file om1006209_si_002.cif
_cod_data_source_block exp_092
_cod_original_sg_symbol_H-M 'P1 21 1'
_cod_database_code 4066776

loop_
_symmetry_equiv_pos_as_xyz
'x, y, z'
'-x, y+1/2, -z'

loop_
_atom_site_label
_atom_site_type_symbol
_atom_site_fract_x
_atom_site_fract_y
_atom_site_fract_z
_atom_site_U_iso_or_equiv
_atom_site_adp_type
_atom_site_occupancy
_atom_site_symmetry_multiplicity
_atom_site_calc_flag
_atom_site_refinement_flags
C1 C 0.7555(4) 0.3540(3) 0.27960(13) 0.0160(6) Uani 1 1 d .
C2 C 0.5499(5) 0.4387(3) 0.29367(14) 0.0183(6) Uani 1 1 d .
H2 H 0.4066 0.4270 0.2683 0.022 Uiso 1 1 calc R
C3 C 0.6014(5) 0.5444(3) 0.35321(14) 0.0240(7) Uani 1 1 d .
H3 H 0.4977 0.6153 0.3736 0.029 Uiso 1 1 calc R
C4 C 0.8352(5) 0.5243(3) 0.37626(13) 0.0249(7) Uani 1 1 d .
H4 H 0.9132 0.5796 0.4145 0.030 Uiso 1 1 calc R
C5 C 0.9326(5) 0.4050(3) 0.33122(13) 0.0197(6) Uani 1 1 d .
H5 H 1.0847 0.3674 0.3349 0.024 Uiso 1 1 calc R
C6 C 0.6411(5) 0.0552(4) 0.39546(15) 0.0277(8) Uani 1 1 d .
H6 H 0.6731 -0.0249 0.3617 0.033 Uiso 1 1 calc R
C7 C 0.4251(5) 0.1310(3) 0.40291(14) 0.0251(7) Uani 1 1 d .
H7 H 0.2897 0.1105 0.3745 0.030 Uiso 1 1 calc R
C8 C 0.4497(5) 0.2440(3) 0.46125(13) 0.0248(7) Uani 1 1 d .
H8 H 0.3336 0.3100 0.4781 0.030 Uiso 1 1 calc R
C9 C 0.6826(5) 0.2379(3) 0.48914(14) 0.0278(7) Uani 1 1 d .
H9 H 0.7467 0.2995 0.5277 0.033 Uiso 1 1 calc R
C10 C 0.8010(5) 0.1232(4) 0.44879(14) 0.0269(7) Uani 1 1 d .
H10 H 0.9571 0.0964 0.4557 0.032 Uiso 1 1 calc R
C11 C 0.9792(4) 0.2087(3) 0.19593(13) 0.0163(6) Uani 1 1 d .
H11 H 1.0982 0.1925 0.2354 0.020 Uiso 1 1 calc R
C12 C 1.0451(4) 0.3526(3) 0.14973(12) 0.0183(6) Uani 1 1 d .
H12A H 1.0705 0.4494 0.1800 0.022 Uiso 1 1 calc R
H12B H 0.9175 0.3767 0.1147 0.022 Uiso 1 1 calc R
C13 C 1.2630(4) 0.3195(5) 0.10996(11) 0.0213(6) Uani 1 1 d .
H13 H 1.3924 0.3027 0.1460 0.026 Uiso 1 1 calc R
C14 C 1.2284(5) 0.1604(4) 0.06662(15) 0.0261(7) Uani 1 1 d .
H14A H 1.1065 0.1769 0.0289 0.031 Uiso 1 1 calc R
H14B H 1.3697 0.1347 0.0438 0.031 Uiso 1 1 calc R
C15 C 1.1657(5) 0.0158(3) 0.11305(14) 0.0260(6) Uani 1 1 d .
H15A H 1.2933 -0.0067 0.1482 0.031 Uiso 1 1 calc R
H15B H 1.1421 -0.0815 0.0830 0.031 Uiso 1 1 calc R
C16 C 0.9472(5) 0.0485(3) 0.15226(14) 0.0192(6) Uani 1 1 d .
H16 H 0.8224 0.0691 0.1150 0.023 Uiso 1 1 calc R
C17 C 1.3213(5) 0.4647(4) 0.06315(16) 0.0332(9) Uani 1 1 d .
H17A H 1.4585 0.4401 0.0391 0.050 Uiso 1 1 calc R
H17B H 1.3472 0.5611 0.0927 0.050 Uiso 1 1 calc R
H17C H 1.1951 0.4848 0.0280 0.050 Uiso 1 1 calc R
C18 C 0.8695(5) -0.0984(3) 0.19734(15) 0.0294(7) Uani 1 1 d .
H18 H 0.7476 -0.0578 0.2268 0.035 Uiso 1 1 calc R
C19 C 0.7640(5) -0.2343(3) 0.14935(15) 0.0309(8) Uani 1 1 d .
H19A H 0.7160 -0.3239 0.1787 0.046 Uiso 1 1 calc R
H19B H 0.8769 -0.2734 0.1180 0.046 Uiso 1 1 calc R
H19C H 0.6325 -0.1916 0.1210 0.046 Uiso 1 1 calc R
C20 C 1.0625(5) -0.1677(5) 0.24901(15) 0.0433(9) Uani 1 1 d .
H20A H 1.1271 -0.0803 0.2790 0.065 Uiso 1 1 calc R
H20B H 1.1811 -0.2147 0.2218 0.065 Uiso 1 1 calc R
H20C H 1.0004 -0.2515 0.2787 0.065 Uiso 1 1 calc R
O1 O 0.7596(3) 0.24147(19) 0.22505(9) 0.0206(4) Uani 1 1 d .
Fe1 Fe 0.66640(6) 0.30617(5) 0.383290(16) 0.01770(9) Uani 1 1 d .

loop_
_atom_site_aniso_label
_atom_site_aniso_U_11
_atom_site_aniso_U_22
_atom_site_aniso_U_33
_atom_site_aniso_U_23
_atom_site_aniso_U_13
_atom_site_aniso_U_12
C1 0.0222(14) 0.0099(15) 0.0163(12) 0.0002(10) 0.0058(11) 0.0002(10)
C2 0.0195(15) 0.0159(14) 0.0199(14) 0.0025(11) 0.0049(11) 0.0004(11)
C3 0.0314(18) 0.0200(16) 0.0218(15) 0.0002(13) 0.0098(14) 0.0050(13)
C4 0.0359(18) 0.0255(17) 0.0135(13) -0.0013(12) 0.0028(12) -0.0074(13)
C5 0.0199(15) 0.0206(15) 0.0186(14) 0.0013(11) 0.0017(12) -0.0040(12)
C6 0.041(2) 0.0195(17) 0.0232(17) 0.0032(13) 0.0086(15) 0.0028(14)
C7 0.0197(15) 0.0309(17) 0.0245(15) 0.0079(13) -0.0005(12) -0.0088(13)
C8 0.0270(16) 0.0255(16) 0.0233(14) 0.0026(12) 0.0104(12) 0.0010(11)
C9 0.0333(18) 0.0361(18) 0.0144(13) 0.0060(12) 0.0036(12) -0.0080(13)
C10 0.0197(15) 0.0364(18) 0.0250(15) 0.0136(14) 0.0047(12) -0.0007(13)
C11 0.0142(13) 0.0186(15) 0.0166(12) -0.0003(11) 0.0050(10) 0.0019(11)
C12 0.0232(14) 0.0135(17) 0.0177(12) 0.0015(10) -0.0026(11) -0.0005(10)
C13 0.0204(12) 0.0273(16) 0.0163(10) -0.0022(16) 0.0018(9) -0.0010(17)
C14 0.0249(17) 0.0330(19) 0.0216(15) -0.0018(13) 0.0111(13) 0.0019(15)
C15 0.0332(17) 0.0209(16) 0.0243(14) -0.0025(13) 0.0065(12) 0.0065(13)
C16 0.0237(16) 0.0188(14) 0.0158(13) -0.0016(12) 0.0053(11) 0.0011(12)
C17 0.036(2) 0.036(2) 0.0285(18) 0.0037(14) 0.0091(15) -0.0104(16)
C18 0.047(2) 0.0173(15) 0.0250(16) -0.0034(13) 0.0126(15) -0.0022(14)
C19 0.0343(16) 0.020(2) 0.0389(16) 0.0001(12) 0.0059(13) -0.0030(12)
C20 0.072(2) 0.023(2) 0.0335(15) 0.0111(15) -0.0083(14) -0.0071(18)
O1 0.0196(10) 0.0234(10) 0.0194(9) -0.0075(7) 0.0068(7) -0.0008(7)
Fe1 0.01919(17) 0.01952(18) 0.01463(15) 0.0017(2) 0.00297(12) -0.0003(2)

loop_
_atom_type_symbol
_atom_type_description
_atom_type_scat_dispersion_real
_atom_type_scat_dispersion_imag
_atom_type_scat_source
C C 0.0033 0.0016 'International Tables Vol C Tables 4.2.6.8 and 6.1.1.4'
H H 0.0000 0.0000 'International Tables Vol C Tables 4.2.6.8 and 6.1.1.4'
O O 0.0106 0.0060 'International Tables Vol C Tables 4.2.6.8 and 6.1.1.4'
Fe Fe 0.3463 0.8444 'International Tables Vol C Tables 4.2.6.8 and 6.1.1.4'

loop_
_geom_angle_atom_site_label_1
_geom_angle_atom_site_label_2
_geom_angle_atom_site_label_3
_geom_angle
O1 C1 C2 121.3(2)
O1 C1 C5 130.4(2)
C2 C1 C5 108.2(2)
O1 C1 Fe1 126.00(15)
C2 C1 Fe1 69.48(14)
C5 C1 Fe1 68.80(14)
C1 C2 C3 107.7(2)
C1 C2 Fe1 70.41(14)
C3 C2 Fe1 68.96(15)
C1 C2 H2 126.2
C3 C2 H2 126.2
Fe1 C2 H2 126.0
C4 C3 C2 108.4(2)
C4 C3 Fe1 69.48(16)
C2 C3 Fe1 70.57(15)
C4 C3 H3 125.8
C2 C3 H3 125.8
Fe1 C3 H3 125.7
C3 C4 C5 108.3(2)
C3 C4 Fe1 70.16(16)
C5 C4 Fe1 70.12(15)
C3 C4 H4 125.9
C5 C4 H4 125.9
Fe1 C4 H4 125.5
C1 C5 C4 107.4(2)
C1 C5 Fe1 70.87(14)
C4 C5 Fe1 68.99(15)
C1 C5 H5 126.3
C4 C5 H5 126.3
Fe1 C5 H5 125.4
C7 C6 C10 107.6(3)
C7 C6 Fe1 69.56(16)
C10 C6 Fe1 69.22(17)
C7 C6 H6 126.2
C10 C6 H6 126.2
Fe1 C6 H6 126.6
C6 C7 C8 108.3(2)
C6 C7 Fe1 70.16(15)
C8 C7 Fe1 69.89(15)
C6 C7 H7 125.9
C8 C7 H7 125.9
Fe1 C7 H7 125.7
C9 C8 C7 107.5(2)
C9 C8 Fe1 69.59(14)
C7 C8 Fe1 69.48(14)
C9 C8 H8 126.3
C7 C8 H8 126.3
Fe1 C8 H8 126.2
C10 C9 C8 108.5(2)
C10 C9 Fe1 69.73(15)
C8 C9 Fe1 69.99(15)
C10 C9 H9 125.8
C8 C9 H9 125.8
Fe1 C9 H9 126.1
C9 C10 C6 108.1(3)
C9 C10 Fe1 70.04(16)
C6 C10 Fe1 70.11(17)
C9 C10 H10 126.0
C6 C10 H10 126.0
Fe1 C10 H10 125.5
O1 C11 C12 109.66(19)
O1 C11 C16 106.12(19)
C12 C11 C16 112.04(18)
O1 C11 H11 109.6
C12 C11 H11 109.6
C16 C11 H11 109.6
C11 C12 C13 112.9(2)
C11 C12 H12A 109.0
C13 C12 H12A 109.0
C11 C12 H12B 109.0
C13 C12 H12B 109.0
H12A C12 H12B 107.8
C17 C13 C14 112.14(18)
C17 C13 C12 111.5(3)
C14 C13 C12 108.8(2)
C17 C13 H13 108.1
C14 C13 H13 108.1
C12 C13 H13 108.1
C15 C14 C13 112.2(2)
C15 C14 H14A 109.2
C13 C14 H14A 109.2
C15 C14 H14B 109.2
C13 C14 H14B 109.2
H14A C14 H14B 107.9
C14 C15 C16 112.3(2)
C14 C15 H15A 109.1
C16 C15 H15A 109.1
C14 C15 H15B 109.1
C16 C15 H15B 109.1
H15A C15 H15B 107.9
C15 C16 C11 109.0(2)
C15 C16 C18 114.2(2)
C11 C16 C18 113.1(2)
C15 C16 H16 106.7
C11 C16 H16 106.7
C18 C16 H16 106.7
C13 C17 H17A 109.5
C13 C17 H17B 109.5
H17A C17 H17B 109.5
C13 C17 H17C 109.5
H17A C17 H17C 109.5
H17B C17 H17C 109.5
C19 C18 C20 110.5(2)
C19 C18 C16 111.1(2)
C20 C18 C16 113.4(2)
C19 C18 H18 107.2
C20 C18 H18 107.2
C16 C18 H18 107.2
C18 C19 H19A 109.5
C18 C19 H19B 109.5
H19A C19 H19B 109.5
C18 C19 H19C 109.5
H19A C19 H19C 109.5
H19B C19 H19C 109.5
C18 C20 H20A 109.5
C18 C20 H20B 109.5
H20A C20 H20B 109.5
C18 C20 H20C 109.5
H20A C20 H20C 109.5
H20B C20 H20C 109.5
C1 O1 C11 117.67(19)
C4 Fe1 C3 40.36(11)
C4 Fe1 C10 120.34(11)
C3 Fe1 C10 155.27(11)
C4 Fe1 C5 40.89(10)
C3 Fe1 C5 68.27(11)
C10 Fe1 C5 107.35(11)
C4 Fe1 C7 162.91(10)
C3 Fe1 C7 126.23(11)
C10 Fe1 C7 68.09(11)
C5 Fe1 C7 155.02(10)
C4 Fe1 C9 107.95(11)
C3 Fe1 C9 121.11(11)
C10 Fe1 C9 40.23(10)
C5 Fe1 C9 125.36(11)
C7 Fe1 C9 68.00(11)
C4 Fe1 C8 125.63(10)
C3 Fe1 C8 108.47(11)
C10 Fe1 C8 68.01(11)
C5 Fe1 C8 162.58(10)
C7 Fe1 C8 40.62(10)
C9 Fe1 C8 40.42(10)
C4 Fe1 C6 155.32(12)
C3 Fe1 C6 162.86(12)
C10 Fe1 C6 40.67(11)
C5 Fe1 C6 120.19(11)
C7 Fe1 C6 40.29(11)
C9 Fe1 C6 67.92(11)
C8 Fe1 C6 68.04(11)
C4 Fe1 C2 68.03(11)
C3 Fe1 C2 40.47(10)
C10 Fe1 C2 162.56(10)
C5 Fe1 C2 68.08(10)
C7 Fe1 C2 108.49(11)
C9 Fe1 C2 156.05(10)
C8 Fe1 C2 121.35(11)
C6 Fe1 C2 125.74(11)
C4 Fe1 C1 67.91(9)
C3 Fe1 C1 67.66(10)
C10 Fe1 C1 125.71(10)
C5 Fe1 C1 40.34(9)
C7 Fe1 C1 121.02(10)
C9 Fe1 C1 162.36(10)
C8 Fe1 C1 155.88(10)
C6 Fe1 C1 108.22(10)
C2 Fe1 C1 40.10(9)

loop_
_geom_bond_atom_site_label_1
_geom_bond_atom_site_label_2
_geom_bond_distance
C1 O1 1.365(2)
C1 C2 1.415(3)
C1 C5 1.417(3)
C1 Fe1 2.069(2)
C2 C3 1.415(4)
C2 Fe1 2.057(3)
C2 H2 0.9300
C3 C4 1.401(4)
C3 Fe1 2.035(3)
C3 H3 0.9300
C4 C5 1.421(4)
C4 Fe1 2.027(3)
C4 H4 0.9300
C5 Fe1 2.041(2)
C5 H5 0.9300
C6 C7 1.409(4)
C6 C10 1.421(4)
C6 Fe1 2.050(3)
C6 H6 0.9300
C7 C8 1.419(4)
C7 Fe1 2.042(3)
C7 H7 0.9300
C8 C9 1.412(4)
C8 Fe1 2.047(3)
C8 H8 0.9300
C9 C10 1.403(4)
C9 Fe1 2.042(3)
C9 H9 0.9300
C10 Fe1 2.038(3)
C10 H10 0.9300
C11 O1 1.442(3)
C11 C12 1.513(3)
C11 C16 1.534(3)
C11 H11 0.9800
C12 C13 1.531(3)
C12 H12A 0.9700
C12 H12B 0.9700
C13 C17 1.515(5)
C13 C14 1.525(5)
C13 H13 0.9800
C14 C15 1.513(4)
C14 H14A 0.9700
C14 H14B 0.9700
C15 C16 1.528(3)
C15 H15A 0.9700
C15 H15B 0.9700
C16 C18 1.540(3)
C16 H16 0.9800
C17 H17A 0.9600
C17 H17B 0.9600
C17 H17C 0.9600
C18 C19 1.518(3)
C18 C20 1.529(4)
C18 H18 0.9800
C19 H19A 0.9600
C19 H19B 0.9600
C19 H19C 0.9600
C20 H20A 0.9600
C20 H20B 0.9600
C20 H20C 0.9600

loop_
_geom_torsion_atom_site_label_1
_geom_torsion_atom_site_label_2
_geom_torsion_atom_site_label_3
_geom_torsion_atom_site_label_4
_geom_torsion
O1 C1 C2 C3 179.6(2)
C5 C1 C2 C3 1.1(3)
Fe1 C1 C2 C3 59.10(16)
O1 C1 C2 Fe1 120.5(2)
C5 C1 C2 Fe1 -58.02(16)
C1 C2 C3 C4 -0.6(3)
Fe1 C2 C3 C4 59.41(18)
C1 C2 C3 Fe1 -60.02(16)
C2 C3 C4 C5 -0.1(3)
Fe1 C3 C4 C5 59.99(18)
C2 C3 C4 Fe1 -60.08(17)
O1 C1 C5 C4 -179.4(2)
C2 C1 C5 C4 -1.1(3)
Fe1 C1 C5 C4 -59.58(17)
O1 C1 C5 Fe1 -119.8(2)
C2 C1 C5 Fe1 58.44(16)
C3 C4 C5 C1 0.8(3)
Fe1 C4 C5 C1 60.77(17)
C3 C4 C5 Fe1 -60.01(18)
C10 C6 C7 C8 -0.8(3)
Fe1 C6 C7 C8 -59.73(17)
C10 C6 C7 Fe1 58.94(19)
C6 C7 C8 C9 0.5(3)
Fe1 C7 C8 C9 -59.45(17)
C6 C7 C8 Fe1 59.90(18)
C7 C8 C9 C10 0.1(3)
Fe1 C8 C9 C10 -59.31(18)
C7 C8 C9 Fe1 59.38(17)
C8 C9 C10 C6 -0.6(3)
Fe1 C9 C10 C6 -60.03(19)
C8 C9 C10 Fe1 59.47(18)
C7 C6 C10 C9 0.8(3)
Fe1 C6 C10 C9 59.99(19)
C7 C6 C10 Fe1 -59.15(18)
O1 C11 C12 C13 -173.6(2)
C16 C11 C12 C13 -56.0(3)
C11 C12 C13 C17 178.9(2)
C11 C12 C13 C14 54.7(3)
C17 C13 C14 C15 -178.9(2)
C12 C13 C14 C15 -55.1(3)
C13 C14 C15 C16 57.5(3)
C14 C15 C16 C11 -55.2(3)
C14 C15 C16 C18 177.2(2)
O1 C11 C16 C15 174.0(2)
C12 C11 C16 C15 54.3(3)
O1 C11 C16 C18 -57.8(3)
C12 C11 C16 C18 -177.5(2)
C15 C16 C18 C19 -73.5(3)
C11 C16 C18 C19 161.0(2)
C15 C16 C18 C20 51.6(3)
C11 C16 C18 C20 -73.8(3)
C2 C1 O1 C11 156.5(2)
C5 C1 O1 C11 -25.4(3)
Fe1 C1 O1 C11 -117.2(2)
C12 C11 O1 C1 -74.1(2)
C16 C11 O1 C1 164.71(18)
C5 C4 Fe1 C3 -119.0(2)
C3 C4 Fe1 C10 -159.47(15)
C5 C4 Fe1 C10 81.49(18)
C3 C4 Fe1 C5 119.0(2)
C3 C4 Fe1 C7 -43.9(4)
C5 C4 Fe1 C7 -162.9(3)
C3 C4 Fe1 C9 -117.23(16)
C5 C4 Fe1 C9 123.73(16)
C3 C4 Fe1 C8 -76.03(18)
C5 C4 Fe1 C8 164.93(15)
C3 C4 Fe1 C6 166.7(3)
C5 C4 Fe1 C6 47.7(3)
C3 C4 Fe1 C2 37.62(15)
C5 C4 Fe1 C2 -81.43(16)
C3 C4 Fe1 C1 81.03(16)
C5 C4 Fe1 C1 -38.01(15)
C2 C3 Fe1 C4 119.3(2)
C4 C3 Fe1 C10 46.3(3)
C2 C3 Fe1 C10 165.6(2)
C4 C3 Fe1 C5 -38.03(14)
C2 C3 Fe1 C5 81.26(16)
C4 C3 Fe1 C7 165.37(14)
C2 C3 Fe1 C7 -75.34(18)
C4 C3 Fe1 C9 81.12(18)
C2 C3 Fe1 C9 -159.59(15)
C4 C3 Fe1 C8 123.74(15)
C2 C3 Fe1 C8 -116.97(16)
C4 C3 Fe1 C6 -161.0(3)
C2 C3 Fe1 C6 -41.7(4)
C4 C3 Fe1 C2 -119.3(2)
C4 C3 Fe1 C1 -81.70(15)
C2 C3 Fe1 C1 37.59(15)
C9 C10 Fe1 C4 82.01(18)
C6 C10 Fe1 C4 -159.12(16)
C9 C10 Fe1 C3 49.1(3)
C6 C10 Fe1 C3 168.0(2)
C9 C10 Fe1 C5 124.72(16)
C6 C10 Fe1 C5 -116.41(17)
C9 C10 Fe1 C7 -81.39(17)
C6 C10 Fe1 C7 37.48(16)
C6 C10 Fe1 C9 118.9(2)
C9 C10 Fe1 C8 -37.44(16)
C6 C10 Fe1 C8 81.44(17)
C9 C10 Fe1 C6 -118.9(2)
C9 C10 Fe1 C2 -163.4(3)
C6 C10 Fe1 C2 -44.5(4)
C9 C10 Fe1 C1 165.35(15)
C6 C10 Fe1 C1 -75.78(19)
C1 C5 Fe1 C4 -118.2(2)
C1 C5 Fe1 C3 -80.63(15)
C4 C5 Fe1 C3 37.55(16)
C1 C5 Fe1 C10 125.23(15)
C4 C5 Fe1 C10 -116.59(17)
C1 C5 Fe1 C7 50.0(3)
C4 C5 Fe1 C7 168.2(2)
C1 C5 Fe1 C9 165.84(14)
C4 C5 Fe1 C9 -76.0(2)
C1 C5 Fe1 C8 -163.1(3)
C4 C5 Fe1 C8 -44.9(4)
C1 C5 Fe1 C6 82.75(17)
C4 C5 Fe1 C6 -159.07(16)
C1 C5 Fe1 C2 -36.88(13)
C4 C5 Fe1 C2 81.30(17)
C4 C5 Fe1 C1 118.2(2)
C6 C7 Fe1 C4 -160.8(3)
C8 C7 Fe1 C4 -41.7(4)
C6 C7 Fe1 C3 165.39(18)
C8 C7 Fe1 C3 -75.46(19)
C6 C7 Fe1 C10 -37.83(16)
C8 C7 Fe1 C10 81.32(17)
C6 C7 Fe1 C5 46.3(3)
C8 C7 Fe1 C5 165.5(2)
C6 C7 Fe1 C9 -81.36(17)
C8 C7 Fe1 C9 37.79(15)
C6 C7 Fe1 C8 -119.2(2)
C8 C7 Fe1 C6 119.2(2)
C6 C7 Fe1 C2 123.93(16)
C8 C7 Fe1 C2 -116.92(16)
C6 C7 Fe1 C1 81.66(18)
C8 C7 Fe1 C1 -159.19(14)
C10 C9 Fe1 C4 -116.05(17)
C8 C9 Fe1 C4 124.34(16)
C10 C9 Fe1 C3 -158.32(16)
C8 C9 Fe1 C3 82.07(18)
C8 C9 Fe1 C10 -119.6(2)
C10 C9 Fe1 C5 -74.17(19)
C8 C9 Fe1 C5 166.22(15)
C10 C9 Fe1 C7 81.63(17)
C8 C9 Fe1 C7 -37.98(15)
C10 C9 Fe1 C8 119.6(2)
C10 C9 Fe1 C6 38.02(17)
C8 C9 Fe1 C6 -81.60(17)
C10 C9 Fe1 C2 167.8(2)
C8 C9 Fe1 C2 48.2(3)
C10 C9 Fe1 C1 -42.7(4)
C8 C9 Fe1 C1 -162.3(3)
C9 C8 Fe1 C4 -75.12(19)
C7 C8 Fe1 C4 166.09(16)
C9 C8 Fe1 C3 -116.62(17)
C7 C8 Fe1 C3 124.59(17)
C9 C8 Fe1 C10 37.26(16)
C7 C8 Fe1 C10 -81.53(17)
C9 C8 Fe1 C5 -40.5(4)
C7 C8 Fe1 C5 -159.3(3)
C9 C8 Fe1 C7 118.8(2)
C7 C8 Fe1 C9 -118.8(2)
C9 C8 Fe1 C6 81.28(17)
C7 C8 Fe1 C6 -37.51(16)
C9 C8 Fe1 C2 -159.25(16)
C7 C8 Fe1 C2 81.96(18)
C9 C8 Fe1 C1 167.0(2)
C7 C8 Fe1 C1 48.2(3)
C7 C6 Fe1 C4 166.6(2)
C10 C6 Fe1 C4 47.5(3)
C7 C6 Fe1 C3 -43.7(5)
C10 C6 Fe1 C3 -162.8(3)
C7 C6 Fe1 C10 119.2(2)
C7 C6 Fe1 C5 -159.32(15)
C10 C6 Fe1 C5 81.51(18)
C10 C6 Fe1 C7 -119.2(2)
C7 C6 Fe1 C9 81.57(17)
C10 C6 Fe1 C9 -37.61(16)
C7 C6 Fe1 C8 37.81(16)
C10 C6 Fe1 C8 -81.36(17)
C7 C6 Fe1 C2 -75.83(19)
C10 C6 Fe1 C2 165.00(15)
C7 C6 Fe1 C1 -116.78(16)
C10 C6 Fe1 C1 124.04(16)
C1 C2 Fe1 C4 81.33(16)
C3 C2 Fe1 C4 -37.52(15)
C1 C2 Fe1 C3 118.9(2)
C1 C2 Fe1 C10 -40.9(4)
C3 C2 Fe1 C10 -159.7(3)
C1 C2 Fe1 C5 37.09(14)
C3 C2 Fe1 C5 -81.76(17)
C1 C2 Fe1 C7 -116.52(15)
C3 C2 Fe1 C7 124.63(16)
C1 C2 Fe1 C9 166.2(2)
C3 C2 Fe1 C9 47.4(3)
C1 C2 Fe1 C8 -159.34(14)
C3 C2 Fe1 C8 81.81(18)
C1 C2 Fe1 C6 -75.14(18)
C3 C2 Fe1 C6 166.01(15)
C3 C2 Fe1 C1 -118.9(2)
O1 C1 Fe1 C4 163.8(2)
C2 C1 Fe1 C4 -81.68(16)
C5 C1 Fe1 C4 38.52(15)
O1 C1 Fe1 C3 -152.4(2)
C2 C1 Fe1 C3 -37.92(15)
C5 C1 Fe1 C3 82.27(16)
O1 C1 Fe1 C10 51.5(3)
C2 C1 Fe1 C10 166.01(15)
C5 C1 Fe1 C10 -73.79(18)
O1 C1 Fe1 C5 125.3(3)
C2 C1 Fe1 C5 -120.2(2)
O1 C1 Fe1 C7 -32.5(2)
C2 C1 Fe1 C7 81.98(17)
C5 C1 Fe1 C7 -157.82(15)
O1 C1 Fe1 C9 84.2(4)
C2 C1 Fe1 C9 -161.4(3)
C5 C1 Fe1 C9 -41.2(4)
O1 C1 Fe1 C8 -67.0(3)
C2 C1 Fe1 C8 47.5(3)
C5 C1 Fe1 C8 167.7(2)
O1 C1 Fe1 C6 9.8(2)
C2 C1 Fe1 C6 124.32(16)
C5 C1 Fe1 C6 -115.48(16)
O1 C1 Fe1 C2 -114.5(3)
C5 C1 Fe1 C2 120.2(2)
